data_7024791
loop_
_publ_author_name
'Misra, Shafalika'
'Chauhan, Ashok K. S.'
'Singh, Puspendra'
'Srivastava, Ramesh C.'
'Duthie, Andrew'
'Butcher, R. J.'

_publ_section_title
;
 Amidomethylation of elemental tellurium: synthesis and solid state
 structures of N-substituted amidomethyltellurium(IV &amp; II)
 derivatives.
;
_journal_issue 10
_journal_name_full 'Dalton transactions (Cambridge, England : 2003)'
_journal_page_first 2637
_journal_page_last 2643
_journal_paper_doi 10.1039/b921362g
_journal_volume 39
_journal_year 2010
_chemical_formula_moiety 'C18 H20 Br2 N2 O2 Te'
_chemical_formula_sum 'C18 H20 Br2 N2 O2 Te'
_chemical_formula_weight 583.78
_chemical_name_systematic
;
?
;
_space_group_IT_number 14
_symmetry_cell_setting monoclinic
_symmetry_space_group_name_Hall '-P 2ybc'
_symmetry_space_group_name_H-M 'P 1 21/c 1'
_atom_sites_solution_hydrogens geom
_atom_sites_solution_primary direct
_atom_sites_solution_secondary difmap
_audit_creation_method SHELXL-97
_cell_angle_alpha 90.00
_cell_angle_beta 112.687(5)
_cell_angle_gamma 90.00
_cell_formula_units_Z 4
_cell_length_a 10.3878(4)
_cell_length_b 21.5374(9)
_cell_length_c 10.6418(5)
_cell_measurement_reflns_used 4214
_cell_measurement_temperature 296(2)
_cell_measurement_theta_max 32.5545
_cell_measurement_theta_min 4.6468
_cell_volume 2196.63(18)
_computing_cell_refinement
;
CrysAlis RED, Oxford Diffraction Ltd.,
Version 1.171.31.8 (release 12-01-2007 CrysAlis171 .NET)
(compiled Jan 12 2007,17:49:11)
;
_computing_data_collection
;
CrysAlis CCD, Oxford Diffraction Ltd.,
Version 1.171.31.8 (release 12-01-2007 CrysAlis171 .NET)
(compiled Jan 12 2007,17:49:11)
;
_computing_data_reduction
;
CrysAlis RED, Oxford Diffraction Ltd.,
Version 1.171.31.8 (release 12-01-2007 CrysAlis171 .NET)
(compiled Jan 12 2007,17:49:11)
;
_computing_molecular_graphics SHELXTL
_computing_publication_material SHELXTL
_computing_structure_refinement 'SHELXL-97 (Sheldrick, 1997)'
_computing_structure_solution 'SHELXS-97 (Sheldrick, 1990)'
_diffrn_ambient_temperature 296(2)
_diffrn_detector_area_resol_mean 10.5081
_diffrn_measured_fraction_theta_full 0.992
_diffrn_measured_fraction_theta_max 0.992
_diffrn_measurement_device_type 'Oxford Diffraction Gemini'
_diffrn_measurement_method '\f and \w scans'
_diffrn_radiation_monochromator graphite
_diffrn_radiation_source 'fine-focus sealed tube'
_diffrn_radiation_type MoK\a
_diffrn_radiation_wavelength 0.71073
_diffrn_reflns_av_R_equivalents 0.0468
_diffrn_reflns_av_sigmaI/netI 0.0517
_diffrn_reflns_limit_h_max 12
_diffrn_reflns_limit_h_min -12
_diffrn_reflns_limit_k_max 25
_diffrn_reflns_limit_k_min -22
_diffrn_reflns_limit_l_max 12
_diffrn_reflns_limit_l_min -12
_diffrn_reflns_number 13184
_diffrn_reflns_theta_full 25.00
_diffrn_reflns_theta_max 25.00
_diffrn_reflns_theta_min 4.66
_diffrn_standards_decay_% <2%
_diffrn_standards_interval_count 50
_diffrn_standards_number 2
_exptl_absorpt_coefficient_mu 5.005
_exptl_absorpt_correction_T_max 0.4661
_exptl_absorpt_correction_T_min 0.1846
_exptl_absorpt_correction_type multi-scan
_exptl_absorpt_process_details
;
CrysAlis RED, Oxford Diffraction Ltd.,
Version 1.171.31.8 (release 12-01-2007 CrysAlis171 .NET)
(compiled Jan 12 2007,17:49:11)
Empirical absorption correction using spherical harmonics,
implemented in SCALE3 ABSPACK scaling algorithm.
;
_exptl_crystal_colour Orange
_exptl_crystal_density_diffrn 1.765
_exptl_crystal_density_method 'not measured'
_exptl_crystal_description Needle
_exptl_crystal_F_000 1120
_exptl_crystal_size_max 0.51
_exptl_crystal_size_mid 0.22
_exptl_crystal_size_min 0.18
_refine_diff_density_max 1.102
_refine_diff_density_min -0.708
_refine_diff_density_rms 0.101
_refine_ls_extinction_coef 0.0104(6)
_refine_ls_extinction_expression Fc^*^=kFc[1+0.001xFc^2^\l^3^/sin(2\q)]^-1/4^
_refine_ls_extinction_method SHELXL
_refine_ls_goodness_of_fit_ref 1.076
_refine_ls_hydrogen_treatment constr
_refine_ls_matrix_type full
_refine_ls_number_parameters 219
_refine_ls_number_reflns 3842
_refine_ls_number_restraints 0
_refine_ls_restrained_S_all 1.076
_refine_ls_R_factor_all 0.0916
_refine_ls_R_factor_gt 0.0394
_refine_ls_shift/su_max 0.000
_refine_ls_shift/su_mean 0.000
_refine_ls_structure_factor_coef Fsqd
_refine_ls_weighting_details 'calc w=1/[\s^2^(Fo^2^)+(0.0447P)^2^+3.9676P] where P=(Fo^2^+2Fc^2^)/3'
_refine_ls_weighting_scheme calc
_refine_ls_wR_factor_gt 0.0878
_refine_ls_wR_factor_ref 0.1204
_reflns_number_gt 2231
_reflns_number_total 3842
_reflns_threshold_expression >2sigma(I)
_cod_data_source_file b921362g.txt
_cod_data_source_block AKSC_AM6
_cod_depositor_comments
;
The following automatic conversions were performed:

'_symmetry_cell_setting' value 'Monoclinic' changed to 'monoclinic'
according to /home/saulius/struct/CIF-dictionaries/cif_core.dic
dictionary named 'cif_core.dic' version 2.4.2 from 2011-04-26.

Automatic conversion script
Id: cif_fix_values 1891 2012-01-12 08:04:46Z andrius 
;
_cod_original_sg_symbol_H-M 'P 21/c'
_cod_database_code 7024791

loop_
_symmetry_equiv_pos_as_xyz
'x, y, z'
'-x, y+1/2, -z+1/2'
'-x, -y, -z'
'x, -y-1/2, z-1/2'

loop_
_atom_site_label
_atom_site_type_symbol
_atom_site_fract_x
_atom_site_fract_y
_atom_site_fract_z
_atom_site_U_iso_or_equiv
_atom_site_adp_type
_atom_site_occupancy
_atom_site_symmetry_multiplicity
_atom_site_calc_flag
_atom_site_refinement_flags
_atom_site_disorder_assembly
_atom_site_disorder_group
C1 C 0.0683(7) 0.2284(4) 0.3387(8) 0.069(2) Uani 1 1 d . . .
H1A H 0.0027 0.1941 0.3128 0.083 Uiso 1 1 calc R . .
H1B H 0.0669 0.2473 0.4209 0.083 Uiso 1 1 calc R . .
C2 C 0.0328(7) 0.2749(3) 0.2265(6) 0.0562(17) Uani 1 1 d . A .
C3 C -0.1192(9) 0.3564(5) 0.0919(9) 0.103(3) Uani 1 1 d . A .
H3A H -0.0511 0.3891 0.1131 0.154 Uiso 1 1 calc R . .
H3B H -0.2086 0.3738 0.0789 0.154 Uiso 1 1 calc R . .
H3C H -0.1247 0.3358 0.0101 0.154 Uiso 1 1 calc R . .
C4 C -0.1521(13) 0.3145(7) 0.2961(10) 0.0538(19) Uani 0.610(15) 1 d PG A 1
C5 C -0.2819(14) 0.2859(7) 0.2547(12) 0.066(4) Uani 0.610(15) 1 d PG A 1
H5 H -0.3172 0.2644 0.1725 0.079 Uiso 0.610(15) 1 calc PR A 1
C6 C -0.3589(12) 0.2892(9) 0.3362(17) 0.090(5) Uani 0.610(15) 1 d PG A 1
H6 H -0.4457 0.2701 0.3085 0.108 Uiso 0.610(15) 1 calc PR A 1
C7 C -0.3061(14) 0.3213(8) 0.4590(14) 0.093(3) Uani 0.610(15) 1 d PG A 1
H7 H -0.3576 0.3235 0.5136 0.111 Uiso 0.610(15) 1 calc PR A 1
C8 C -0.1764(16) 0.3499(7) 0.5004(12) 0.078(4) Uani 0.610(15) 1 d PG A 1
H8 H -0.1411 0.3713 0.5826 0.094 Uiso 0.610(15) 1 calc PR A 1
C9 C -0.0994(13) 0.3465(7) 0.4189(13) 0.067(4) Uani 0.610(15) 1 d PG A 1
H9 H -0.0126 0.3656 0.4466 0.081 Uiso 0.610(15) 1 calc PR A 1
C4' C -0.154(2) 0.3093(11) 0.2862(17) 0.0538(19) Uani 0.390(15) 1 d PG A 2
C5' C -0.246(2) 0.2626(10) 0.288(2) 0.066(4) Uani 0.390(15) 1 d PG A 2
H5' H -0.2568 0.2276 0.2340 0.079 Uiso 0.390(15) 1 calc PR A 2
C6' C -0.320(2) 0.2683(11) 0.371(3) 0.090(5) Uani 0.390(15) 1 d PG A 2
H6' H -0.3816 0.2370 0.3728 0.108 Uiso 0.390(15) 1 calc PR A 2
C7' C -0.304(2) 0.3207(13) 0.453(2) 0.093(3) Uani 0.390(15) 1 d PG A 2
H7' H -0.3538 0.3244 0.5082 0.111 Uiso 0.390(15) 1 calc PR A 2
C8' C -0.212(3) 0.3674(11) 0.450(2) 0.078(4) Uani 0.390(15) 1 d PG A 2
H8' H -0.2011 0.4024 0.5047 0.094 Uiso 0.390(15) 1 calc PR A 2
C9' C -0.137(2) 0.3617(10) 0.367(2) 0.067(4) Uani 0.390(15) 1 d PG A 2
H9' H -0.0763 0.3930 0.3658 0.081 Uiso 0.390(15) 1 calc PR A 2
N1 N -0.0778(6) 0.3113(3) 0.2055(5) 0.0624(16) Uani 1 1 d . . .
O1 O 0.1037(5) 0.2781(3) 0.1573(5) 0.0755(15) Uani 1 1 d . . .
C11 C 0.2971(8) 0.1432(4) 0.5454(8) 0.073(2) Uani 1 1 d . . .
H11A H 0.3073 0.1698 0.6222 0.087 Uiso 1 1 calc R A .
H11B H 0.2172 0.1163 0.5276 0.087 Uiso 1 1 calc R . .
C12 C 0.4269(8) 0.1059(3) 0.5726(7) 0.0587(18) Uani 1 1 d . A .
C13 C 0.5765(10) 0.0204(4) 0.6932(9) 0.102(3) Uani 1 1 d . A .
H13A H 0.6218 0.0300 0.6321 0.154 Uiso 1 1 calc R . .
H13B H 0.5542 -0.0230 0.6872 0.154 Uiso 1 1 calc R . .
H13C H 0.6377 0.0304 0.7847 0.154 Uiso 1 1 calc R . .
C14 C 0.3410(15) 0.0405(8) 0.7068(15) 0.062(3) Uani 0.68(2) 1 d PG A 1
C15 C 0.231(2) 0.0006(8) 0.6384(12) 0.088(5) Uani 0.68(2) 1 d PG A 1
H15 H 0.2219 -0.0161 0.5548 0.106 Uiso 0.68(2) 1 calc PR A 1
C16 C 0.1348(17) -0.0144(8) 0.6951(14) 0.118(7) Uani 0.68(2) 1 d PG A 1
H16 H 0.0613 -0.0411 0.6493 0.142 Uiso 0.68(2) 1 calc PR A 1
C17 C 0.1486(15) 0.0105(8) 0.8201(16) 0.110(5) Uani 0.68(2) 1 d PG A 1
H17 H 0.0842 0.0005 0.8580 0.132 Uiso 0.68(2) 1 calc PR A 1
C18 C 0.2585(18) 0.0504(8) 0.8885(14) 0.111(4) Uani 0.32(2) 1 d PG A 1
H18 H 0.2677 0.0671 0.9721 0.134 Uiso 0.32(2) 1 calc PR A 1
C19 C 0.3548(15) 0.0654(9) 0.8318(16) 0.095(3) Uani 0.68(2) 1 d PG A 1
H19 H 0.4283 0.0921 0.8775 0.114 Uiso 0.68(2) 1 calc PR A 1
C14' C 0.370(3) 0.0360(18) 0.725(3) 0.062(3) Uani 0.32(2) 1 d PG A 2
C15' C 0.298(4) -0.0188(15) 0.675(3) 0.088(5) Uani 0.32(2) 1 d PG A 2
H15' H 0.3148 -0.0412 0.6084 0.106 Uiso 0.32(2) 1 calc PR A 2
C16' C 0.200(4) -0.0402(11) 0.724(4) 0.118(7) Uani 0.32(2) 1 d PG A 2
H16' H 0.1515 -0.0769 0.6906 0.142 Uiso 0.32(2) 1 calc PR A 2
C17' C 0.174(4) -0.0068(10) 0.824(3) 0.110(5) Uani 0.32(2) 1 d PG A 2
H17' H 0.1085 -0.0211 0.8569 0.132 Uiso 0.32(2) 1 calc PR A 2
C18' C 0.246(2) 0.0480(9) 0.8743(17) 0.111(4) Uani 0.68(2) 1 d PG A 2
H18' H 0.2289 0.0703 0.9410 0.134 Uiso 0.68(2) 1 calc PR A 2
C19' C 0.344(3) 0.0694(14) 0.825(3) 0.095(3) Uani 0.32(2) 1 d PG A 2
H19' H 0.3922 0.1061 0.8587 0.114 Uiso 0.32(2) 1 calc PR A 2
N2 N 0.4476(6) 0.0570(3) 0.6556(6) 0.0663(16) Uani 1 1 d . . .
O2 O 0.5106(5) 0.1212(2) 0.5222(5) 0.0752(14) Uani 1 1 d . . .
Br1 Br 0.36793(10) 0.29415(4) 0.53343(10) 0.0922(3) Uani 1 1 d . . .
Br2 Br 0.16475(10) 0.09476(5) 0.22693(12) 0.1075(4) Uani 1 1 d . . .
Te Te 0.27418(5) 0.19701(2) 0.36990(5) 0.0646(2) Uani 1 1 d . A .

loop_
_atom_site_aniso_label
_atom_site_aniso_U_11
_atom_site_aniso_U_22
_atom_site_aniso_U_33
_atom_site_aniso_U_23
_atom_site_aniso_U_13
_atom_site_aniso_U_12
C1 0.053(4) 0.082(5) 0.091(5) 0.030(4) 0.048(4) 0.025(4)
C2 0.060(4) 0.068(5) 0.050(4) 0.011(3) 0.032(3) 0.010(4)
C3 0.090(6) 0.136(9) 0.095(6) 0.063(6) 0.049(5) 0.048(6)
C4 0.048(4) 0.069(5) 0.048(4) 0.006(4) 0.022(3) 0.018(4)
C5 0.047(9) 0.092(13) 0.054(8) 0.013(7) 0.013(6) 0.009(8)
C6 0.033(8) 0.160(17) 0.073(11) 0.021(9) 0.016(8) 0.002(9)
C7 0.062(5) 0.152(10) 0.081(7) 0.026(6) 0.046(5) 0.028(5)
C8 0.117(12) 0.081(11) 0.046(10) 0.016(8) 0.042(9) 0.030(8)
C9 0.074(9) 0.084(10) 0.044(10) 0.015(7) 0.023(8) 0.007(7)
C4' 0.048(4) 0.069(5) 0.048(4) 0.006(4) 0.022(3) 0.018(4)
C5' 0.047(9) 0.092(13) 0.054(8) 0.013(7) 0.013(6) 0.009(8)
C6' 0.033(8) 0.160(17) 0.073(11) 0.021(9) 0.016(8) 0.002(9)
C7' 0.062(5) 0.152(10) 0.081(7) 0.026(6) 0.046(5) 0.028(5)
C8' 0.117(12) 0.081(11) 0.046(10) 0.016(8) 0.042(9) 0.030(8)
C9' 0.074(9) 0.084(10) 0.044(10) 0.015(7) 0.023(8) 0.007(7)
N1 0.058(3) 0.081(4) 0.059(3) 0.022(3) 0.035(3) 0.021(3)
O1 0.078(3) 0.102(4) 0.071(3) 0.022(3) 0.056(3) 0.019(3)
C11 0.088(5) 0.069(5) 0.087(5) 0.032(4) 0.061(5) 0.025(4)
C12 0.076(5) 0.047(4) 0.070(5) 0.001(4) 0.047(4) 0.011(4)
C13 0.116(7) 0.099(7) 0.091(6) 0.022(5) 0.038(5) 0.060(6)
C14 0.079(8) 0.045(5) 0.055(6) 0.004(5) 0.017(6) 0.006(6)
C15 0.117(16) 0.069(11) 0.079(9) -0.006(7) 0.039(10) -0.020(10)
C16 0.161(19) 0.078(13) 0.135(13) -0.010(11) 0.079(13) -0.042(13)
C17 0.162(13) 0.058(10) 0.141(10) 0.022(9) 0.093(10) -0.013(9)
C18 0.159(11) 0.083(7) 0.119(9) -0.022(6) 0.084(8) -0.020(7)
C19 0.103(7) 0.092(7) 0.107(7) -0.022(6) 0.058(6) -0.024(6)
C14' 0.079(8) 0.045(5) 0.055(6) 0.004(5) 0.017(6) 0.006(6)
C15' 0.117(16) 0.069(11) 0.079(9) -0.006(7) 0.039(10) -0.020(10)
C16' 0.161(19) 0.078(13) 0.135(13) -0.010(11) 0.079(13) -0.042(13)
C17' 0.162(13) 0.058(10) 0.141(10) 0.022(9) 0.093(10) -0.013(9)
C18' 0.159(11) 0.083(7) 0.119(9) -0.022(6) 0.084(8) -0.020(7)
C19' 0.103(7) 0.092(7) 0.107(7) -0.022(6) 0.058(6) -0.024(6)
N2 0.071(4) 0.057(4) 0.073(4) 0.006(3) 0.029(3) 0.016(3)
O2 0.063(3) 0.088(4) 0.089(4) 0.010(3) 0.045(3) 0.018(3)
Br1 0.0911(6) 0.0869(7) 0.1184(8) 0.0123(5) 0.0623(6) 0.0022(5)
Br2 0.0894(7) 0.0990(8) 0.1429(9) -0.0044(6) 0.0546(6) 0.0133(6)
Te 0.0575(3) 0.0730(4) 0.0845(4) 0.0261(3) 0.0507(3) 0.0207(2)

loop_
_atom_type_symbol
_atom_type_description
_atom_type_scat_dispersion_real
_atom_type_scat_dispersion_imag
_atom_type_scat_source
C C 0.0033 0.0016 'International Tables Vol C Tables 4.2.6.8 and 6.1.1.4'
H H 0.0000 0.0000 'International Tables Vol C Tables 4.2.6.8 and 6.1.1.4'
N N 0.0061 0.0033 'International Tables Vol C Tables 4.2.6.8 and 6.1.1.4'
O O 0.0106 0.0060 'International Tables Vol C Tables 4.2.6.8 and 6.1.1.4'
Br Br -0.2901 2.4595 'International Tables Vol C Tables 4.2.6.8 and 6.1.1.4'
Te Te -0.5308 1.6751 'International Tables Vol C Tables 4.2.6.8 and 6.1.1.4'

loop_
_geom_angle_atom_site_label_1
_geom_angle_atom_site_label_2
_geom_angle_atom_site_label_3
_geom_angle
C2 C1 Te 105.0(4)
C2 C1 H1A 110.7
Te C1 H1A 110.7
C2 C1 H1B 110.7
Te C1 H1B 110.7
H1A C1 H1B 108.8
O1 C2 N1 122.9(6)
O1 C2 C1 119.8(6)
N1 C2 C1 117.3(6)
N1 C3 H3A 109.5
N1 C3 H3B 109.5
H3A C3 H3B 109.5
N1 C3 H3C 109.5
H3A C3 H3C 109.5
H3B C3 H3C 109.5
C5 C4 C9 120.0
C5 C4 N1 117.9(10)
C9 C4 N1 122.0(10)
C4 C5 C6 120.0
C4 C5 H5 120.0
C6 C5 H5 120.0
C7 C6 C5 120.0
C7 C6 H6 120.0
C5 C6 H6 120.0
C6 C7 C8 120.0
C6 C7 H7 120.0
C8 C7 H7 120.0
C9 C8 C7 120.0
C9 C8 H8 120.0
C7 C8 H8 120.0
C8 C9 C4 120.0
C8 C9 H9 120.0
C4 C9 H9 120.0
N1 C4' C5' 126.5(18)
N1 C4' C9' 113.5(18)
C5' C4' C9' 120.0
C4' C5' C6' 120.0
C4' C5' H5' 120.0
C6' C5' H5' 120.0
C7' C6' C5' 120.0
C7' C6' H6' 120.0
C5' C6' H6' 120.0
C6' C7' C8' 120.0
C6' C7' H7' 120.0
C8' C7' H7' 120.0
C9' C8' C7' 120.0
C9' C8' H8' 120.0
C7' C8' H8' 120.0
C8' C9' C4' 120.0
C8' C9' H9' 120.0
C4' C9' H9' 120.0
C2 N1 C4' 122.9(8)
C2 N1 C4 124.1(6)
C2 N1 C3 118.8(6)
C4' N1 C3 118.3(9)
C4 N1 C3 116.8(7)
C2 O1 Te 79.8(4)
C12 C11 Te 104.4(4)
C12 C11 H11A 110.9
Te C11 H11A 110.9
C12 C11 H11B 110.9
Te C11 H11B 110.9
H11A C11 H11B 108.9
O2 C12 N2 122.6(6)
O2 C12 C11 120.5(6)
N2 C12 C11 116.9(6)
N2 C13 H13A 109.5
N2 C13 H13B 109.5
H13A C13 H13B 109.5
N2 C13 H13C 109.5
H13A C13 H13C 109.5
H13B C13 H13C 109.5
C15 C14 C19 120.0
C15 C14 N2 123.1(10)
C19 C14 N2 116.9(10)
C16 C15 C14 120.0
C16 C15 H15 120.0
C14 C15 H15 120.0
C15 C16 C17 120.0
C15 C16 H16 120.0
C17 C16 H16 120.0
C18 C17 C16 120.0
C18 C17 H17 120.0
C16 C17 H17 120.0
C17 C18 C19 120.0
C17 C18 H18 120.0
C19 C18 H18 120.0
C18 C19 C14 120.0
C18 C19 H19 120.0
C14 C19 H19 120.0
N2 C14' C15' 115(2)
N2 C14' C19' 125(2)
C15' C14' C19' 120.0
C16' C15' C14' 120.0
C16' C15' H15' 120.0
C14' C15' H15' 120.0
C15' C16' C17' 120.0
C15' C16' H16' 120.0
C17' C16' H16' 120.0
C18' C17' C16' 120.0
C18' C17' H17' 120.0
C16' C17' H17' 120.0
C19' C18' C17' 120.0
C19' C18' H18' 120.0
C17' C18' H18' 120.0
C18' C19' C14' 120.0
C18' C19' H19' 120.0
C14' C19' H19' 120.0
C12 N2 C14' 129.9(18)
C12 N2 C14 119.3(9)
C12 N2 C13 119.9(7)
C14' N2 C13 110.0(18)
C14 N2 C13 120.8(9)
C12 O2 Te 78.7(4)
C11 Te C1 94.3(3)
C11 Te Br1 88.0(2)
C1 Te Br1 86.8(2)
C11 Te Br2 86.0(2)
C1 Te Br2 89.5(2)
Br1 Te Br2 172.73(3)
C11 Te O1 148.1(2)
C1 Te O1 53.8(2)
Br1 Te O1 89.76(12)
Br2 Te O1 93.18(12)
C11 Te O2 54.2(2)
C1 Te O2 148.4(2)
Br1 Te O2 93.45(11)
Br2 Te O2 86.35(11)
O1 Te O2 157.69(13)

loop_
_geom_bond_atom_site_label_1
_geom_bond_atom_site_label_2
_geom_bond_distance
C1 C2 1.493(9)
C1 Te 2.143(6)
C1 H1A 0.9700
C1 H1B 0.9700
C2 O1 1.228(7)
C2 N1 1.336(8)
C3 N1 1.479(9)
C3 H3A 0.9600
C3 H3B 0.9600
C3 H3C 0.9600
C4 C5 1.3900
C4 C9 1.3900
C4 N1 1.451(12)
C5 C6 1.3900
C5 H5 0.9300
C6 C7 1.3900
C6 H6 0.9300
C7 C8 1.3900
C7 H7 0.9300
C8 C9 1.3900
C8 H8 0.9300
C9 H9 0.9300
C4' N1 1.376(19)
C4' C5' 1.3900
C4' C9' 1.3900
C5' C6' 1.3900
C5' H5' 0.9300
C6' C7' 1.3900
C6' H6' 0.9300
C7' C8' 1.3900
C7' H7' 0.9300
C8' C9' 1.3900
C8' H8' 0.9300
C9' H9' 0.9300
O1 Te 2.866(5)
C11 C12 1.499(9)
C11 Te 2.131(6)
C11 H11A 0.9700
C11 H11B 0.9700
C12 O2 1.229(8)
C12 N2 1.338(8)
C13 N2 1.470(9)
C13 H13A 0.9600
C13 H13B 0.9600
C13 H13C 0.9600
C14 C15 1.3900
C14 C19 1.3900
C14 N2 1.454(12)
C15 C16 1.3900
C15 H15 0.9300
C16 C17 1.3900
C16 H16 0.9300
C17 C18 1.3900
C17 H17 0.9300
C18 C19 1.3900
C18 H18 0.9300
C19 H19 0.9300
C14' N2 1.37(2)
C14' C15' 1.3900
C14' C19' 1.3900
C15' C16' 1.3900
C15' H15' 0.9300
C16' C17' 1.3900
C16' H16' 0.9300
C17' C18' 1.3900
C17' H17' 0.9300
C18' C19' 1.3900
C18' H18' 0.9300
C19' H19' 0.9300
O2 Te 2.873(5)
Br1 Te 2.6546(12)
Br2 Te 2.6688(13)

loop_
_geom_torsion_atom_site_label_1
_geom_torsion_atom_site_label_2
_geom_torsion_atom_site_label_3
_geom_torsion_atom_site_label_4
_geom_torsion
Te C1 C2 O1 14.3(9)
Te C1 C2 N1 -166.4(5)
C9 C4 C5 C6 0.0
N1 C4 C5 C6 -178.0(10)
C4 C5 C6 C7 0.0
C5 C6 C7 C8 0.0
C6 C7 C8 C9 0.0
C7 C8 C9 C4 0.0
C5 C4 C9 C8 0.0
N1 C4 C9 C8 178.0(10)
N1 C4' C5' C6' -177.2(15)
C9' C4' C5' C6' 0.0
C4' C5' C6' C7' 0.0
C5' C6' C7' C8' 0.0
C6' C7' C8' C9' 0.0
C7' C8' C9' C4' 0.0
N1 C4' C9' C8' 177.6(13)
C5' C4' C9' C8' 0.0
O1 C2 N1 C4' -177.5(14)
C1 C2 N1 C4' 3.1(16)
O1 C2 N1 C4 -171.4(10)
C1 C2 N1 C4 9.2(13)
O1 C2 N1 C3 1.6(12)
C1 C2 N1 C3 -177.8(7)
C5' C4' N1 C2 -72.7(15)
C9' C4' N1 C2 109.9(12)
C5' C4' N1 C4 -177(11)
C9' C4' N1 C4 5(10)
C5' C4' N1 C3 108.3(14)
C9' C4' N1 C3 -69.1(13)
C5 C4 N1 C2 -105.6(10)
C9 C4 N1 C2 76.4(12)
C5 C4 N1 C4' -27(10)
C9 C4 N1 C4' 155(11)
C5 C4 N1 C3 81.3(11)
C9 C4 N1 C3 -96.7(9)
N1 C2 O1 Te 170.3(7)
C1 C2 O1 Te -10.4(6)
Te C11 C12 O2 17.8(9)
Te C11 C12 N2 -163.8(5)
C19 C14 C15 C16 0.0
N2 C14 C15 C16 178.4(13)
C14 C15 C16 C17 0.0
C15 C16 C17 C18 0.0
C16 C17 C18 C19 0.0
C17 C18 C19 C14 0.0
C15 C14 C19 C18 0.0
N2 C14 C19 C18 -178.5(13)
N2 C14' C15' C16' -171(3)
C19' C14' C15' C16' 0.0
C14' C15' C16' C17' 0.0
C15' C16' C17' C18' 0.0
C16' C17' C18' C19' 0.0
C17' C18' C19' C14' 0.0
N2 C14' C19' C18' 170(4)
C15' C14' C19' C18' 0.0
O2 C12 N2 C14' 176.0(19)
C11 C12 N2 C14' -2(2)
O2 C12 N2 C14 -177.6(9)
C11 C12 N2 C14 4.0(11)
O2 C12 N2 C13 1.9(11)
C11 C12 N2 C13 -176.5(7)
C15' C14' N2 C12 109(2)
C19' C14' N2 C12 -62(3)
C15' C14' N2 C14 80(9)
C19' C14' N2 C14 -90(9)
C15' C14' N2 C13 -77(2)
C19' C14' N2 C13 112.7(17)
C15 C14 N2 C12 88.7(13)
C19 C14 N2 C12 -92.8(11)
C15 C14 N2 C14' -116(10)
C19 C14 N2 C14' 62(9)
C15 C14 N2 C13 -90.8(13)
C19 C14 N2 C13 87.7(11)
N2 C12 O2 Te 168.7(7)
C11 C12 O2 Te -12.9(6)
C12 C11 Te C1 169.6(5)
C12 C11 Te Br1 -103.7(5)
C12 C11 Te Br2 80.4(5)
C12 C11 Te O1 170.0(4)
C12 C11 Te O2 -8.0(4)
C2 C1 Te C11 173.2(5)
C2 C1 Te Br1 85.5(5)
C2 C1 Te Br2 -100.8(5)
C2 C1 Te O1 -6.5(4)
C2 C1 Te O2 177.0(4)
C2 O1 Te C11 7.3(7)
C2 O1 Te C1 7.8(5)
C2 O1 Te Br1 -78.5(4)
C2 O1 Te Br2 94.9(4)
C2 O1 Te O2 -177.0(4)
C12 O2 Te C11 9.6(5)
C12 O2 Te C1 5.1(7)
C12 O2 Te Br1 94.7(4)
C12 O2 Te Br2 -78.1(4)
C12 O2 Te O1 -167.5(4)
